data_7230907
loop_
_publ_author_name
'Rajagopal, Shinaj K.'
'K, Nagaraj'
'Deb, Somadrita'
'Bhat, Vinayak'
'Sasikumar, Devika'
'Sebastian, Ebin'
'Hariharan, Mahesh'

_publ_section_title
;
 Extending the scope of the carbonyl facilitated triplet excited state
 towards visible light excitation.
;
_journal_issue 28
_journal_name_full 'Physical chemistry chemical physics : PCCP'
_journal_page_first 19120
_journal_page_last 19128
_journal_paper_doi 10.1039/c8cp01023d
_journal_volume 20
_journal_year 2018
_chemical_formula_moiety 'C23 H14 O'
_chemical_formula_sum 'C23 H14 O'
_chemical_formula_weight 306.34
_chemical_melting_point 375.15
_chemical_name_common monobenzoylpyrene
_chemical_name_systematic phenyl(pyren-1-yl)methanone
_space_group_IT_number 2
_space_group_name_Hall '-P 1'
_space_group_name_H-M_alt 'P -1'
_symmetry_cell_setting triclinic
_symmetry_space_group_name_Hall '-P 1'
_symmetry_space_group_name_H-M 'P -1'
_atom_sites_solution_hydrogens geom
_atom_sites_solution_primary direct
_atom_sites_solution_secondary difmap
_audit_block_doi 10.5517/ccdc.csd.cc1kblhz
_audit_creation_method SHELXL-97
_audit_update_record
;
2015-12-03 deposited with the CCDC.
2018-06-18 downloaded from the CCDC.
;
_cell_angle_alpha 102.8140(10)
_cell_angle_beta 96.5760(10)
_cell_angle_gamma 91.4730(10)
_cell_formula_units_Z 2
_cell_length_a 8.0024(2)
_cell_length_b 9.6519(3)
_cell_length_c 10.0837(3)
_cell_measurement_reflns_used 6698
_cell_measurement_temperature 296(2)
_cell_measurement_theta_max 28.31
_cell_measurement_theta_min 2.57
_cell_volume 753.40(4)
_computing_cell_refinement 'Bruker SAINT'
_computing_data_collection 'Bruker APEX2'
_computing_data_reduction 'Bruker SAINT'
_computing_molecular_graphics 'Bruker SHELXTL'
_computing_publication_material 'Bruker SHELXTL'
_computing_structure_refinement 'SHELXL-97 (Sheldrick, 2008)'
_computing_structure_solution 'SHELXS-97 (Sheldrick, 2008)'
_diffrn_ambient_temperature 296(2)
_diffrn_measured_fraction_theta_full 0.995
_diffrn_measured_fraction_theta_max 0.995
_diffrn_measurement_device_type 'Bruker APEX-II CCD'
_diffrn_measurement_method '\f and \w scans'
_diffrn_radiation_monochromator graphite
_diffrn_radiation_source 'fine-focus sealed tube'
_diffrn_radiation_type MoK\a
_diffrn_radiation_wavelength 0.71073
_diffrn_reflns_av_R_equivalents 0.0178
_diffrn_reflns_av_sigmaI/netI 0.0154
_diffrn_reflns_limit_h_max 9
_diffrn_reflns_limit_h_min -9
_diffrn_reflns_limit_k_max 11
_diffrn_reflns_limit_k_min -11
_diffrn_reflns_limit_l_max 11
_diffrn_reflns_limit_l_min -11
_diffrn_reflns_number 11056
_diffrn_reflns_theta_full 25.00
_diffrn_reflns_theta_max 25.00
_diffrn_reflns_theta_min 2.09
_exptl_absorpt_coefficient_mu 0.081
_exptl_absorpt_correction_T_max 0.9879
_exptl_absorpt_correction_T_min 0.9840
_exptl_absorpt_correction_type multi-scan
_exptl_absorpt_process_details sadabs
_exptl_crystal_colour yellow
_exptl_crystal_density_diffrn 1.350
_exptl_crystal_density_meas 1.349
_exptl_crystal_density_method 'not measured'
_exptl_crystal_description block
_exptl_crystal_F_000 320
_exptl_crystal_recrystallization_method 'Re-crystallisation from solvent: CHCl3:Acetone'
_exptl_crystal_size_max 0.20
_exptl_crystal_size_mid 0.20
_exptl_crystal_size_min 0.15
_refine_diff_density_max 0.312
_refine_diff_density_min -0.323
_refine_diff_density_rms 0.136
_refine_ls_extinction_method none
_refine_ls_goodness_of_fit_ref 1.151
_refine_ls_hydrogen_treatment mixed
_refine_ls_matrix_type full
_refine_ls_number_parameters 217
_refine_ls_number_reflns 2644
_refine_ls_number_restraints 0
_refine_ls_restrained_S_all 1.151
_refine_ls_R_factor_all 0.0511
_refine_ls_R_factor_gt 0.0377
_refine_ls_shift/su_max 0.000
_refine_ls_shift/su_mean 0.000
_refine_ls_structure_factor_coef Fsqd
_refine_ls_weighting_details 'calc w=1/[\s^2^(Fo^2^)+(0.0898P)^2^+0.0757P] where P=(Fo^2^+2Fc^2^)/3'
_refine_ls_weighting_scheme calc
_refine_ls_wR_factor_gt 0.1208
_refine_ls_wR_factor_ref 0.1458
_reflns_number_gt 2262
_reflns_number_total 2644
_reflns_threshold_expression >2\s(I)
_cod_data_source_file c8cp01023d2.cif
_cod_data_source_block 0378_290114_mh_monobnzylpyr_0m
_cod_depositor_comments
;
The following automatic conversions were performed:

'_symmetry_cell_setting' value 'Triclinic' changed to 'triclinic'
according to
/home/data/users/saulius/crontab/automatic-downloads/rss-feeds/RSC/lib/dictionaries/cif_core.dic
dictionary named 'cif_core.dic' version 2.4.2 from 2011-04-26.

Automatic conversion script
Id: cif_fix_values 4973 2017-02-22 13:04:09Z antanas 

 Adding full bibliography for 7230907--7230912.cif.
;
_cod_original_sg_symbol_Hall '-P 1  '
_cod_original_sg_symbol_H-M 'P-1   '
_cod_database_code 7230907

loop_
_symmetry_equiv_pos_as_xyz
'x, y, z'
'-x, -y, -z'

loop_
_atom_site_label
_atom_site_type_symbol
_atom_site_fract_x
_atom_site_fract_y
_atom_site_fract_z
_atom_site_U_iso_or_equiv
_atom_site_adp_type
_atom_site_occupancy
_atom_site_symmetry_multiplicity
_atom_site_calc_flag
_atom_site_refinement_flags
C1 C 0.25178(16) 0.14214(14) 0.31530(14) 0.0395(3) Uani 1 1 d .
C2 C 0.35188(18) 0.12608(15) 0.43254(15) 0.0461(4) Uani 1 1 d .
H2 H 0.3922 0.0372 0.4357 0.055 Uiso 1 1 calc R
C3 C 0.39311(18) 0.23786(16) 0.54399(14) 0.0466(4) Uani 1 1 d .
H3 H 0.4594 0.2234 0.6212 0.056 Uiso 1 1 calc R
C4 C 0.37583(18) 0.49179(16) 0.65577(14) 0.0482(4) Uani 1 1 d .
H4 H 0.4438 0.4798 0.7332 0.058 Uiso 1 1 calc R
C5 C 0.31703(19) 0.61984(16) 0.65307(15) 0.0510(4) Uani 1 1 d .
H5 H 0.3433 0.6943 0.7295 0.061 Uiso 1 1 calc R
C6 C 0.1523(2) 0.77777(15) 0.53063(17) 0.0539(4) Uani 1 1 d .
H6 H 0.1770 0.8536 0.6061 0.065 Uiso 1 1 calc R
C7 C 0.0547(2) 0.79810(15) 0.41571(18) 0.0570(4) Uani 1 1 d .
H7 H 0.0150 0.8875 0.4141 0.068 Uiso 1 1 calc R
C8 C 0.01517(19) 0.68701(15) 0.30271(17) 0.0511(4) Uani 1 1 d .
H8 H -0.0513 0.7023 0.2259 0.061 Uiso 1 1 calc R
C9 C 0.03455(18) 0.43309(15) 0.18851(14) 0.0450(4) Uani 1 1 d .
H9 H -0.0302 0.4467 0.1102 0.054 Uiso 1 1 calc R
C10 C 0.08803(17) 0.30216(14) 0.19067(14) 0.0417(3) Uani 1 1 d .
H10 H 0.0583 0.2276 0.1148 0.050 Uiso 1 1 calc R
C11 C 0.19030(15) 0.27630(13) 0.30856(13) 0.0360(3) Uani 1 1 d .
C12 C 0.23439(15) 0.39263(13) 0.42299(13) 0.0358(3) Uani 1 1 d .
C13 C 0.33606(16) 0.37249(15) 0.54160(13) 0.0400(3) Uani 1 1 d .
C14 C 0.17515(16) 0.53010(14) 0.42017(14) 0.0375(3) Uani 1 1 d .
C15 C 0.07394(16) 0.55189(14) 0.30244(14) 0.0415(3) Uani 1 1 d .
C16 C 0.21490(17) 0.64506(14) 0.53581(15) 0.0438(4) Uani 1 1 d .
C17 C 0.20529(16) 0.01247(14) 0.20285(14) 0.0406(3) Uani 1 1 d .
C18 C 0.34268(16) -0.08064(13) 0.15359(13) 0.0386(3) Uani 1 1 d .
C19 C 0.30019(19) -0.22038(15) 0.08437(14) 0.0482(4) Uani 1 1 d .
H19 H 0.1889 -0.2554 0.0730 0.058 Uiso 1 1 calc R
C20 C 0.4222(2) -0.30739(17) 0.03246(16) 0.0599(4) Uani 1 1 d .
H20 H 0.3929 -0.4012 -0.0129 0.072 Uiso 1 1 calc R
C21 C 0.5863(2) -0.25666(18) 0.04715(16) 0.0609(5) Uani 1 1 d .
H21 H 0.6678 -0.3159 0.0111 0.073 Uiso 1 1 calc R
C22 C 0.63094(19) -0.11818(18) 0.11513(16) 0.0572(4) Uani 1 1 d .
H22 H 0.7423 -0.0836 0.1248 0.069 Uiso 1 1 calc R
C23 C 0.50922(17) -0.03087(15) 0.16889(15) 0.0477(4) Uani 1 1 d .
H23 H 0.5396 0.0623 0.2158 0.057 Uiso 1 1 calc R
O1 O 0.05984(12) -0.01886(11) 0.15347(11) 0.0574(3) Uani 1 1 d .

loop_
_atom_site_aniso_label
_atom_site_aniso_U_11
_atom_site_aniso_U_22
_atom_site_aniso_U_33
_atom_site_aniso_U_23
_atom_site_aniso_U_13
_atom_site_aniso_U_12
C1 0.0357(7) 0.0402(7) 0.0429(7) 0.0089(6) 0.0058(5) 0.0073(5)
C2 0.0464(8) 0.0436(7) 0.0488(8) 0.0127(6) 0.0012(6) 0.0119(6)
C3 0.0454(8) 0.0555(8) 0.0397(7) 0.0142(6) -0.0001(6) 0.0089(6)
C4 0.0466(8) 0.0557(9) 0.0397(8) 0.0069(6) 0.0038(6) -0.0043(6)
C5 0.0513(8) 0.0473(8) 0.0487(8) -0.0017(6) 0.0098(7) -0.0105(6)
C6 0.0558(9) 0.0366(7) 0.0674(10) 0.0023(7) 0.0190(8) -0.0025(6)
C7 0.0588(10) 0.0367(8) 0.0797(11) 0.0151(7) 0.0217(8) 0.0079(6)
C8 0.0493(8) 0.0451(8) 0.0646(9) 0.0200(7) 0.0138(7) 0.0093(6)
C9 0.0451(8) 0.0494(8) 0.0427(8) 0.0150(6) 0.0038(6) 0.0101(6)
C10 0.0420(7) 0.0433(7) 0.0388(7) 0.0065(5) 0.0041(6) 0.0075(6)
C11 0.0318(7) 0.0395(7) 0.0379(7) 0.0086(5) 0.0086(5) 0.0058(5)
C12 0.0309(6) 0.0392(7) 0.0395(7) 0.0097(5) 0.0109(5) 0.0024(5)
C13 0.0360(7) 0.0468(8) 0.0378(7) 0.0093(6) 0.0079(5) 0.0011(6)
C14 0.0327(7) 0.0371(7) 0.0453(8) 0.0099(6) 0.0142(6) 0.0008(5)
C15 0.0383(7) 0.0406(7) 0.0498(8) 0.0145(6) 0.0131(6) 0.0056(5)
C16 0.0404(7) 0.0388(7) 0.0522(8) 0.0058(6) 0.0159(6) -0.0045(6)
C17 0.0390(7) 0.0381(7) 0.0456(8) 0.0124(6) 0.0027(6) 0.0056(5)
C18 0.0405(7) 0.0381(7) 0.0366(7) 0.0087(5) 0.0016(5) 0.0057(5)
C19 0.0471(8) 0.0439(8) 0.0489(8) 0.0024(6) 0.0027(6) 0.0029(6)
C20 0.0685(11) 0.0482(8) 0.0561(9) -0.0038(7) 0.0081(8) 0.0122(7)
C21 0.0612(10) 0.0677(10) 0.0558(9) 0.0103(8) 0.0181(8) 0.0267(8)
C22 0.0411(8) 0.0718(10) 0.0631(10) 0.0215(8) 0.0109(7) 0.0094(7)
C23 0.0434(8) 0.0448(7) 0.0541(8) 0.0111(6) 0.0038(6) 0.0019(6)
O1 0.0392(6) 0.0505(6) 0.0754(8) 0.0050(5) -0.0049(5) 0.0049(4)

loop_
_atom_type_symbol
_atom_type_description
_atom_type_scat_dispersion_real
_atom_type_scat_dispersion_imag
_atom_type_scat_source
C C 0.0033 0.0016 'International Tables Vol C Tables 4.2.6.8 and 6.1.1.4'
H H 0.0000 0.0000 'International Tables Vol C Tables 4.2.6.8 and 6.1.1.4'
O O 0.0106 0.0060 'International Tables Vol C Tables 4.2.6.8 and 6.1.1.4'

loop_
_citation_id
_citation_doi
_citation_year
1 10.1039/C6CE00610H 2016

loop_
_geom_angle_atom_site_label_1
_geom_angle_atom_site_label_2
_geom_angle_atom_site_label_3
_geom_angle
C2 C1 C11 119.74(12)
C2 C1 C17 117.98(12)
C11 C1 C17 122.19(12)
C3 C2 C1 121.94(13)
C3 C2 H2 119.0
C1 C2 H2 119.0
C2 C3 C13 120.31(13)
C2 C3 H3 119.8
C13 C3 H3 119.8
C5 C4 C13 121.36(14)
C5 C4 H4 119.3
C13 C4 H4 119.3
C4 C5 C16 121.73(13)
C4 C5 H5 119.1
C16 C5 H5 119.1
C7 C6 C16 121.07(14)
C7 C6 H6 119.5
C16 C6 H6 119.5
C6 C7 C8 120.62(14)
C6 C7 H7 119.7
C8 C7 H7 119.7
C7 C8 C15 120.74(15)
C7 C8 H8 119.6
C15 C8 H8 119.6
C10 C9 C15 122.33(13)
C10 C9 H9 118.8
C15 C9 H9 118.8
C9 C10 C11 120.90(13)
C9 C10 H10 119.5
C11 C10 H10 119.5
C1 C11 C12 118.49(12)
C1 C11 C10 123.19(12)
C12 C11 C10 118.30(12)
C13 C12 C11 120.37(12)
C13 C12 C14 119.37(12)
C11 C12 C14 120.25(12)
C3 C13 C12 119.14(12)
C3 C13 C4 122.06(13)
C12 C13 C4 118.80(13)
C15 C14 C16 119.74(12)
C15 C14 C12 120.01(12)
C16 C14 C12 120.24(13)
C8 C15 C14 119.04(13)
C8 C15 C9 122.76(13)
C14 C15 C9 118.19(12)
C6 C16 C14 118.80(14)
C6 C16 C5 122.73(13)
C14 C16 C5 118.48(13)
O1 C17 C1 121.45(12)
O1 C17 C18 120.20(12)
C1 C17 C18 118.33(11)
C23 C18 C19 118.77(12)
C23 C18 C17 122.51(12)
C19 C18 C17 118.65(12)
C20 C19 C18 120.28(14)
C20 C19 H19 119.9
C18 C19 H19 119.9
C21 C20 C19 120.45(14)
C21 C20 H20 119.8
C19 C20 H20 119.8
C20 C21 C22 120.14(14)
C20 C21 H21 119.9
C22 C21 H21 119.9
C21 C22 C23 119.62(14)
C21 C22 H22 120.2
C23 C22 H22 120.2
C22 C23 C18 120.72(13)
C22 C23 H23 119.6
C18 C23 H23 119.6

loop_
_geom_bond_atom_site_label_1
_geom_bond_atom_site_label_2
_geom_bond_distance
C1 C2 1.3907(19)
C1 C11 1.4098(18)
C1 C17 1.4968(18)
C2 C3 1.377(2)
C2 H2 0.9300
C3 C13 1.393(2)
C3 H3 0.9300
C4 C5 1.338(2)
C4 C13 1.4359(19)
C4 H4 0.9300
C5 C16 1.429(2)
C5 H5 0.9300
C6 C7 1.376(2)
C6 C16 1.397(2)
C6 H6 0.9300
C7 C8 1.381(2)
C7 H7 0.9300
C8 C15 1.3973(19)
C8 H8 0.9300
C9 C10 1.3485(19)
C9 C15 1.4312(19)
C9 H9 0.9300
C10 C11 1.4369(18)
C10 H10 0.9300
C11 C12 1.4242(18)
C12 C13 1.4208(19)
C12 C14 1.4255(19)
C14 C15 1.4173(19)
C14 C16 1.4195(19)
C17 O1 1.2151(16)
C17 C18 1.4970(18)
C18 C23 1.3849(19)
C18 C19 1.3880(19)
C19 C20 1.377(2)
C19 H19 0.9300
C20 C21 1.371(2)
C20 H20 0.9300
C21 C22 1.377(2)
C21 H21 0.9300
C22 C23 1.383(2)
C22 H22 0.9300
C23 H23 0.9300

loop_
_geom_torsion_atom_site_label_1
_geom_torsion_atom_site_label_2
_geom_torsion_atom_site_label_3
_geom_torsion_atom_site_label_4
_geom_torsion
C11 C1 C2 C3 0.3(2)
C17 C1 C2 C3 -176.38(12)
C1 C2 C3 C13 -0.7(2)
C13 C4 C5 C16 -1.3(2)
C16 C6 C7 C8 0.5(2)
C6 C7 C8 C15 -0.3(2)
C15 C9 C10 C11 -0.8(2)
C2 C1 C11 C12 0.5(2)
C17 C1 C11 C12 177.02(10)
C2 C1 C11 C10 179.19(11)
C17 C1 C11 C10 -4.3(2)
C9 C10 C11 C1 -178.93(12)
C9 C10 C11 C12 -0.2(2)
C1 C11 C12 C13 -0.91(19)
C10 C11 C12 C13 -179.65(11)
C1 C11 C12 C14 179.86(10)
C10 C11 C12 C14 1.11(19)
C2 C3 C13 C12 0.2(2)
C2 C3 C13 C4 179.84(12)
C11 C12 C13 C3 0.54(19)
C14 C12 C13 C3 179.78(11)
C11 C12 C13 C4 -179.07(11)
C14 C12 C13 C4 0.17(19)
C5 C4 C13 C3 -178.53(13)
C5 C4 C13 C12 1.1(2)
C13 C12 C14 C15 179.86(10)
C11 C12 C14 C15 -0.90(19)
C13 C12 C14 C16 -1.14(19)
C11 C12 C14 C16 178.10(10)
C7 C8 C15 C14 0.0(2)
C7 C8 C15 C9 179.17(12)
C16 C14 C15 C8 0.04(19)
C12 C14 C15 C8 179.05(11)
C16 C14 C15 C9 -179.17(11)
C12 C14 C15 C9 -0.16(19)
C10 C9 C15 C8 -178.13(13)
C10 C9 C15 C14 1.1(2)
C7 C6 C16 C14 -0.4(2)
C7 C6 C16 C5 179.81(13)
C15 C14 C16 C6 0.17(19)
C12 C14 C16 C6 -178.84(11)
C15 C14 C16 C5 179.93(11)
C12 C14 C16 C5 0.93(19)
C4 C5 C16 C6 -179.94(13)
C4 C5 C16 C14 0.3(2)
C2 C1 C17 O1 128.56(15)
C11 C1 C17 O1 -48.01(19)
C2 C1 C17 C18 -50.26(17)
C11 C1 C17 C18 133.17(13)
O1 C17 C18 C23 157.56(14)
C1 C17 C18 C23 -23.60(18)
O1 C17 C18 C19 -19.4(2)
C1 C17 C18 C19 159.45(12)
C23 C18 C19 C20 0.2(2)
C17 C18 C19 C20 177.23(13)
C18 C19 C20 C21 -0.7(2)
C19 C20 C21 C22 0.5(3)
C20 C21 C22 C23 0.2(3)
C21 C22 C23 C18 -0.8(2)
C19 C18 C23 C22 0.6(2)
C17 C18 C23 C22 -176.33(13)
